data_4512037
loop_
_publ_author_name
'Yadav, Priyanka'
'Dutta, Pradip Kr.'
'Ballabh, Amar'

_publ_section_title
;
 Combinatorial Library Approach to Realize 2-Aminothiazole-Based
 Two-Component Hydrogelator: A Structure--Property Correlation
;
_journal_issue 11
_journal_name_full 'Crystal Growth &amp; Design'
_journal_page_first 5966
_journal_paper_doi 10.1021/cg501156p
_journal_volume 14
_journal_year 2014
_chemical_formula_sum 'C20 H34 N4 O4 S2'
_chemical_formula_weight 458.65
_chemical_name_systematic
; 
 ? 
;
_space_group_IT_number 2
_symmetry_cell_setting triclinic
_symmetry_space_group_name_Hall '-P 1'
_symmetry_space_group_name_H-M 'P -1'
_atom_sites_solution_hydrogens geom
_atom_sites_solution_primary direct
_atom_sites_solution_secondary difmap
_audit_creation_method SHELXL-97
_cell_angle_alpha 73.310(6)
_cell_angle_beta 82.018(5)
_cell_angle_gamma 65.685(6)
_cell_formula_units_Z 1
_cell_length_a 7.8169(4)
_cell_length_b 7.8365(6)
_cell_length_c 11.4009(8)
_cell_measurement_temperature 293(2)
_cell_volume 609.46(8)
_computing_cell_refinement
;
CrysAlisPro, Agilent Technologies,
Version 1.171.36.28 (release 01-02-2013 CrysAlis171 .NET)
(compiled Feb  1 2013,16:14:44)
;
_computing_data_collection
;
CrysAlisPro, Agilent Technologies,
Version 1.171.36.28 (release 01-02-2013 CrysAlis171 .NET)
(compiled Feb  1 2013,16:14:44)
;
_computing_data_reduction
;
CrysAlisPro, Agilent Technologies,
Version 1.171.36.28 (release 01-02-2013 CrysAlis171 .NET)
(compiled Feb  1 2013,16:14:44)
;
_computing_molecular_graphics
;
O. V. Dolomanov, L. J. Bourhis, R. J. Gildea, J. A. K. Howard and H. Puschmann,
OLEX2: a complete structure solution, refinement and analysis program.
J. Appl. Cryst. (2009). 42, 339-341.
;
_computing_publication_material
;
O. V. Dolomanov, L. J. Bourhis, R. J. Gildea, J. A. K. Howard and H. Puschmann,
OLEX2: a complete structure solution, refinement and analysis program.
J. Appl. Cryst. (2009). 42, 339-341.
;
_computing_structure_refinement 'SHELXL-97 (Sheldrick, 1997)'
_computing_structure_solution 'SHELXS-97 (Sheldrick, 1990)'
_diffrn_ambient_temperature 293(2)
_diffrn_measured_fraction_theta_full 0.966
_diffrn_measured_fraction_theta_max 0.966
_diffrn_measurement_device_type 'Xcalibur, Eos, Gemini'
_diffrn_measurement_method '\w scans'
_diffrn_radiation_monochromator graphite
_diffrn_radiation_source 'Enhance (Cu) X-ray Source'
_diffrn_radiation_type CuK\a
_diffrn_radiation_wavelength 1.54184
_diffrn_reflns_av_R_equivalents 0.0222
_diffrn_reflns_av_sigmaI/netI 0.0321
_diffrn_reflns_limit_h_max 7
_diffrn_reflns_limit_h_min -9
_diffrn_reflns_limit_k_max 9
_diffrn_reflns_limit_k_min -9
_diffrn_reflns_limit_l_max 13
_diffrn_reflns_limit_l_min -12
_diffrn_reflns_number 3808
_diffrn_reflns_theta_full 72.03
_diffrn_reflns_theta_max 72.03
_diffrn_reflns_theta_min 4.05
_exptl_absorpt_coefficient_mu 2.243
_exptl_absorpt_correction_T_max 1.00000
_exptl_absorpt_correction_T_min 0.63441
_exptl_absorpt_correction_type multi-scan
_exptl_absorpt_process_details
;
CrysAlisPro, Agilent Technologies,
Version 1.171.36.28 (release 01-02-2013 CrysAlis171 .NET)
(compiled Feb  1 2013,16:14:44)
Empirical absorption correction using spherical harmonics,
 implemented in SCALE3 ABSPACK scaling algorithm.
;
_exptl_crystal_colour 'light brown'
_exptl_crystal_density_diffrn 1.250
_exptl_crystal_density_method 'not measured'
_exptl_crystal_description needle
_exptl_crystal_F_000 246
_exptl_crystal_size_max 0.90
_exptl_crystal_size_mid 0.58
_exptl_crystal_size_min 0.16
_refine_diff_density_max 0.264
_refine_diff_density_min -0.186
_refine_diff_density_rms 0.044
_refine_ls_extinction_method none
_refine_ls_goodness_of_fit_ref 0.761
_refine_ls_hydrogen_treatment mixed
_refine_ls_matrix_type full
_refine_ls_number_parameters 204
_refine_ls_number_reflns 2326
_refine_ls_number_restraints 0
_refine_ls_restrained_S_all 0.761
_refine_ls_R_factor_all 0.0488
_refine_ls_R_factor_gt 0.0459
_refine_ls_shift/su_max 0.000
_refine_ls_shift/su_mean 0.000
_refine_ls_structure_factor_coef Fsqd
_refine_ls_weighting_details 'calc w=1/[\s^2^(Fo^2^)+(0.2000P)^2^+0.0000P] where P=(Fo^2^+2Fc^2^)/3'
_refine_ls_weighting_scheme calc
_refine_ls_wR_factor_gt 0.1558
_refine_ls_wR_factor_ref 0.1692
_reflns_number_gt 2125
_reflns_number_total 2326
_reflns_threshold_expression >2sigma(I)
_cod_data_source_file cg501156p_si_002.cif
_cod_data_source_block b3a7
_cod_depositor_comments
;
The following automatic conversions were performed:

'_symmetry_cell_setting' value 'Triclinic' changed to 'triclinic'
according to
/home/saulius/struct/COD-crude-data--automatic-downloads/rss-feeds/ACS/lib/dictionaries/cif_core.dic
dictionary named 'cif_core.dic' version 2.4.2 from 2011-04-26.

Automatic conversion script
Id: cif_fix_values 2281 2013-09-26 08:29:07Z andrius 

 Adding full bibliography for 4512027--4512037.cif.
;
_cod_original_cell_volume 609.45(7)
_cod_database_code 4512037

loop_
_symmetry_equiv_pos_as_xyz
'x, y, z'
'-x, -y, -z'

loop_
_atom_site_label
_atom_site_type_symbol
_atom_site_fract_x
_atom_site_fract_y
_atom_site_fract_z
_atom_site_U_iso_or_equiv
_atom_site_adp_type
_atom_site_occupancy
_atom_site_symmetry_multiplicity
_atom_site_calc_flag
S1 S -0.11043(5) 0.30210(6) 0.48297(4) 0.0562(3) Uani 1 1 d
O15 O 0.58632(19) 0.1589(2) 0.30680(14) 0.0746(5) Uani 1 1 d
O16 O 0.4024(2) 0.4260(2) 0.18173(15) 0.0740(5) Uani 1 1 d
N6 N 0.2623(2) 0.1033(3) 0.45361(18) 0.0663(5) Uani 1 1 d
N3 N 0.11088(19) 0.4024(2) 0.31775(13) 0.0519(4) Uani 1 1 d
C2 C 0.1098(2) 0.2636(2) 0.41422(14) 0.0468(4) Uani 1 1 d
C4 C -0.0666(3) 0.5466(3) 0.29685(18) 0.0584(5) Uani 1 1 d
C13 C 0.5653(2) 0.2903(2) 0.21592(15) 0.0495(4) Uani 1 1 d
C7 C -0.4088(3) 0.6524(4) 0.3756(3) 0.0721(6) Uani 1 1 d
C11 C 0.9147(2) 0.1551(3) 0.16150(15) 0.0490(4) Uani 1 1 d
C10 C 1.0623(2) 0.1885(3) 0.06593(17) 0.0551(4) Uani 1 1 d
C12 C 0.7223(2) 0.3128(3) 0.13030(17) 0.0555(4) Uani 1 1 d
C9 C 1.2603(2) 0.0399(3) 0.09114(18) 0.0554(4) Uani 1 1 d
C8 C 1.4000(2) 0.0728(3) -0.01109(18) 0.0569(5) Uani 1 1 d
C5 C -0.2050(3) 0.5220(3) 0.37486(17) 0.0532(4) Uani 1 1 d
H6A H 0.269(4) 0.036(5) 0.525(3) 0.086(8) Uiso 1 1 d
H7A H -0.439(5) 0.669(4) 0.456(3) 0.092(9) Uiso 1 1 d
H6B H 0.374(4) 0.102(3) 0.416(2) 0.059(5) Uiso 1 1 d
H4 H -0.092(4) 0.666(4) 0.234(3) 0.086(8) Uiso 1 1 d
H7B H -0.482(5) 0.594(5) 0.361(3) 0.092(9) Uiso 1 1 d
H7C H -0.429(6) 0.768(6) 0.325(4) 0.122(13) Uiso 1 1 d
H11A H 0.939(3) 0.162(3) 0.237(2) 0.061(6) Uiso 1 1 d
H9A H 1.304(5) 0.034(5) 0.163(3) 0.098(10) Uiso 1 1 d
H8A H 1.358(5) 0.053(5) -0.077(3) 0.090(9) Uiso 1 1 d
H10A H 1.030(5) 0.185(4) -0.017(3) 0.092(9) Uiso 1 1 d
H10B H 1.057(4) 0.313(4) 0.058(2) 0.066(6) Uiso 1 1 d
H12A H 0.689(5) 0.318(5) 0.047(3) 0.098(10) Uiso 1 1 d
H12B H 0.733(4) 0.419(5) 0.125(3) 0.093(9) Uiso 1 1 d
H9B H 1.270(4) -0.092(4) 0.106(2) 0.067(6) Uiso 1 1 d
H11B H 0.923(4) 0.018(4) 0.171(3) 0.078(7) Uiso 1 1 d
H8B H 1.407(4) 0.192(4) -0.026(3) 0.077(7) Uiso 1 1 d
H16 H 0.321(7) 0.408(6) 0.219(4) 0.126(14) Uiso 1 1 d

loop_
_atom_site_aniso_label
_atom_site_aniso_U_11
_atom_site_aniso_U_22
_atom_site_aniso_U_33
_atom_site_aniso_U_23
_atom_site_aniso_U_13
_atom_site_aniso_U_12
S1 0.0424(3) 0.0646(4) 0.0510(3) -0.0046(2) 0.0068(2) -0.0199(2)
O15 0.0420(7) 0.0819(10) 0.0619(8) 0.0194(7) 0.0037(6) -0.0139(7)
O16 0.0394(7) 0.0736(9) 0.0679(9) 0.0158(7) 0.0065(6) -0.0069(6)
N6 0.0433(8) 0.0621(9) 0.0649(10) 0.0082(8) 0.0017(7) -0.0098(7)
N3 0.0377(7) 0.0552(8) 0.0487(8) -0.0028(6) 0.0030(5) -0.0127(6)
C2 0.0384(8) 0.0525(8) 0.0436(8) -0.0073(6) 0.0008(6) -0.0160(6)
C4 0.0417(9) 0.0564(10) 0.0574(10) 0.0022(8) 0.0005(7) -0.0118(7)
C13 0.0386(8) 0.0539(9) 0.0461(8) -0.0066(6) 0.0019(6) -0.0135(7)
C7 0.0385(10) 0.0737(14) 0.0817(15) -0.0122(11) 0.0065(9) -0.0075(9)
C11 0.0378(8) 0.0545(9) 0.0461(9) -0.0068(7) 0.0031(6) -0.0151(7)
C10 0.0381(9) 0.0590(10) 0.0540(10) -0.0057(7) 0.0080(7) -0.0135(8)
C12 0.0420(9) 0.0566(10) 0.0506(9) 0.0003(7) 0.0050(7) -0.0136(8)
C9 0.0388(9) 0.0594(11) 0.0545(10) -0.0060(8) 0.0045(7) -0.0136(8)
C8 0.0372(9) 0.0582(10) 0.0590(11) -0.0046(8) 0.0060(7) -0.0118(8)
C5 0.0388(8) 0.0570(9) 0.0534(9) -0.0106(7) 0.0006(7) -0.0114(7)

loop_
_atom_type_symbol
_atom_type_description
_atom_type_scat_dispersion_real
_atom_type_scat_dispersion_imag
_atom_type_scat_source
C C 0.0181 0.0091 'International Tables Vol C Tables 4.2.6.8 and 6.1.1.4'
H H 0.0000 0.0000 'International Tables Vol C Tables 4.2.6.8 and 6.1.1.4'
N N 0.0311 0.0180 'International Tables Vol C Tables 4.2.6.8 and 6.1.1.4'
O O 0.0492 0.0322 'International Tables Vol C Tables 4.2.6.8 and 6.1.1.4'
S S 0.3331 0.5567 'International Tables Vol C Tables 4.2.6.8 and 6.1.1.4'

loop_
_geom_angle_atom_site_label_1
_geom_angle_atom_site_label_2
_geom_angle_atom_site_label_3
_geom_angle
_geom_angle_site_symmetry_1
C2 S1 C5 90.15(8) .
C2 N3 C4 110.83(14) .
N3 C2 N6 123.45(16) .
N3 C2 S1 113.54(13) .
N6 C2 S1 122.96(13) .
C5 C4 N3 117.09(17) .
O15 C13 O16 123.13(16) .
O15 C13 C12 123.80(16) .
O16 C13 C12 113.06(15) .
C12 C11 C10 111.46(14) .
C9 C10 C11 115.17(15) .
C13 C12 C11 115.90(14) .
C10 C9 C8 113.00(15) .
C8 C8 C9 114.57(19) 2_855
C4 C5 C7 129.0(2) .
C4 C5 S1 108.37(14) .
C7 C5 S1 122.58(16) .

loop_
_geom_bond_atom_site_label_1
_geom_bond_atom_site_label_2
_geom_bond_distance
_geom_bond_site_symmetry_2
S1 C2 1.7327(16) .
S1 C5 1.737(2) .
O15 C13 1.206(2) .
O16 C13 1.299(2) .
N6 C2 1.339(2) .
N3 C2 1.308(2) .
N3 C4 1.380(2) .
C4 C5 1.343(3) .
C13 C12 1.496(2) .
C7 C5 1.498(2) .
C11 C12 1.510(2) .
C11 C10 1.524(2) .
C10 C9 1.510(2) .
C9 C8 1.524(2) .
C8 C8 1.512(3) 2_855
